data_4315674
loop_
_publ_author_name
'Justin J. Wilson'
'Juliana Fedoce Lopes'
'Stephen J. Lippard'

_publ_contact_author_address
;Department of Chemisry
Massachusetts Institute of Technology
Cambridge, MA 02139
;
_publ_contact_author_email lippard@mit.edu
_publ_contact_author_name 'Stephen J. Lippard'
_publ_contact_author_phone 617-253-1892
_publ_section_title
;
 Synthesis, Characterization, and Photophysical Properties of Three
 Platinum(II) Complexes Bearing Fluorescent Analogues of the
 Di-2-pyridylmethane Ligand
;
_journal_name_full 'Inorganic Chemistry'
_journal_page_first 5303
_journal_page_last 5315
_journal_paper_doi 10.1021/ic100411p
_journal_volume 49
_journal_year 2010
_chemical_formula_sum 'C17 H12 N6 O3'
_chemical_formula_weight 348.33
_chemical_name_common NBD-dpm
_chemical_name_systematic
; 
 ? 
;
_space_group_IT_number 15
_symmetry_cell_setting monoclinic
_symmetry_space_group_name_Hall '-C 2yc'
_symmetry_space_group_name_H-M 'C 1 2/c 1'
_atom_sites_solution_hydrogens geom
_atom_sites_solution_primary direct
_atom_sites_solution_secondary difmap
_audit_creation_method SHELXL-97
_cell_angle_alpha 90.00
_cell_angle_beta 101.7580(10)
_cell_angle_gamma 90.00
_cell_formula_units_Z 8
_cell_length_a 13.9662(10)
_cell_length_b 10.6609(8)
_cell_length_c 21.2035(15)
_cell_measurement_reflns_used 9974
_cell_measurement_temperature 110(2)
_cell_measurement_theta_max 31.27
_cell_measurement_theta_min 2.42
_cell_volume 3090.8(4)
_computing_cell_refinement 'Bruker SMART'
_computing_data_collection 'Bruker SMART'
_computing_data_reduction 'Bruker SAINT'
_computing_molecular_graphics 'Bruker SHELXTL'
_computing_publication_material 'Bruker SHELXTL'
_computing_structure_refinement 'SHELXL-97 (Sheldrick, 1997)'
_computing_structure_solution 'SHELXS-97 (Sheldrick, 1990)'
_diffrn_ambient_temperature 110(2)
_diffrn_measured_fraction_theta_full 1.000
_diffrn_measured_fraction_theta_max 1.000
_diffrn_measurement_device_type 'CCD area detector'
_diffrn_measurement_method 'phi and omega scans'
_diffrn_radiation_monochromator graphite
_diffrn_radiation_source 'fine-focus sealed tube'
_diffrn_radiation_type MoK\a
_diffrn_radiation_wavelength 0.71073
_diffrn_reflns_av_R_equivalents 0.0246
_diffrn_reflns_av_sigmaI/netI 0.0138
_diffrn_reflns_limit_h_max 18
_diffrn_reflns_limit_h_min -18
_diffrn_reflns_limit_k_max 14
_diffrn_reflns_limit_k_min -14
_diffrn_reflns_limit_l_max 28
_diffrn_reflns_limit_l_min -28
_diffrn_reflns_number 31855
_diffrn_reflns_theta_full 28.70
_diffrn_reflns_theta_max 28.70
_diffrn_reflns_theta_min 1.96
_exptl_absorpt_coefficient_mu 0.108
_exptl_absorpt_correction_T_max 0.9787
_exptl_absorpt_correction_T_min 0.9529
_exptl_absorpt_correction_type multi-scan
_exptl_absorpt_process_details 'Blessing, 1995'
_exptl_crystal_colour brown
_exptl_crystal_density_diffrn 1.497
_exptl_crystal_density_meas ?
_exptl_crystal_density_method 'not measured'
_exptl_crystal_description block
_exptl_crystal_F_000 1440
_exptl_crystal_size_max 0.45
_exptl_crystal_size_mid 0.20
_exptl_crystal_size_min 0.20
_refine_diff_density_max 0.438
_refine_diff_density_min -0.318
_refine_diff_density_rms 0.086
_refine_ls_extinction_method none
_refine_ls_goodness_of_fit_ref 1.024
_refine_ls_hydrogen_treatment mixed
_refine_ls_matrix_type full
_refine_ls_number_parameters 238
_refine_ls_number_reflns 3998
_refine_ls_number_restraints 1
_refine_ls_restrained_S_all 1.023
_refine_ls_R_factor_all 0.0453
_refine_ls_R_factor_gt 0.0405
_refine_ls_shift/su_max 0.000
_refine_ls_shift/su_mean 0.000
_refine_ls_structure_factor_coef Fsqd
_refine_ls_weighting_details 'calc w=1/[\s^2^(Fo^2^)+(0.0609P)^2^+2.2794P] where P=(Fo^2^+2Fc^2^)/3'
_refine_ls_weighting_scheme calc
_refine_ls_wR_factor_gt 0.1047
_refine_ls_wR_factor_ref 0.1093
_reflns_number_gt 3566
_reflns_number_total 3998
_reflns_threshold_expression >2sigma(I)
_cod_data_source_file ic100411p_si_002_2.cif
_cod_data_source_block NBD-dpm
_cod_depositor_comments
;
The following automatic conversions were performed:

'_symmetry_cell_setting' value 'Monoclinic' changed to 'monoclinic'
according to the built-in table from CIF Core dictionary named
'cif_core.dic' version 2.4.1 from 2010-06-29.

Automatic conversion script
Id: cif_fix_values 1646 2011-03-28 12:23:43Z adriana 

The following automatic conversions were performed:

'_exptl_crystal_density_meas' value 'not measured' was changed to '?'
- the value is perceived as not measured.

Automatic conversion script
Id: cif_fix_values 3008 2015-01-20 13:52:24Z robertas 
;
_cod_database_code 4315674

loop_
_symmetry_equiv_pos_as_xyz
'x, y, z'
'-x, y, -z+1/2'
'x+1/2, y+1/2, z'
'-x+1/2, y+1/2, -z+1/2'
'-x, -y, -z'
'x, -y, z-1/2'
'-x+1/2, -y+1/2, -z'
'x+1/2, -y+1/2, z-1/2'

loop_
_atom_site_label
_atom_site_type_symbol
_atom_site_fract_x
_atom_site_fract_y
_atom_site_fract_z
_atom_site_U_iso_or_equiv
_atom_site_adp_type
_atom_site_occupancy
_atom_site_symmetry_multiplicity
_atom_site_calc_flag
_atom_site_refinement_flags
_atom_site_disorder_assembly
_atom_site_disorder_group
N6 N 0.18806(7) -0.17323(10) 0.23107(5) 0.0266(2) Uani 1 1 d . . .
N4 N -0.02213(7) -0.22368(9) 0.15603(5) 0.0285(2) Uani 1 1 d . . .
N5 N -0.12898(7) -0.06432(9) 0.11739(5) 0.0248(2) Uani 1 1 d . . .
N3 N -0.09390(6) 0.19801(8) 0.13618(5) 0.02016(19) Uani 1 1 d D . .
H3N H -0.1503(9) 0.1740(13) 0.1117(6) 0.024 Uiso 1 1 d D . .
N2 N -0.24684(6) 0.31995(9) 0.07689(5) 0.02197(19) Uani 1 1 d . . .
N1 N 0.00764(7) 0.32061(9) 0.05345(5) 0.0230(2) Uani 1 1 d . . .
O1 O 0.16327(7) -0.28470(9) 0.22471(5) 0.0383(2) Uani 1 1 d . . .
O2 O 0.27128(6) -0.13852(10) 0.25632(5) 0.0387(2) Uani 1 1 d . . .
O3 O -0.11522(6) -0.19134(8) 0.12196(5) 0.0316(2) Uani 1 1 d . . .
C15 C 0.11584(7) -0.08072(10) 0.20701(5) 0.0208(2) Uani 1 1 d . . .
C16 C 0.13690(7) 0.04494(10) 0.21587(5) 0.0205(2) Uani 1 1 d . . .
H16 H 0.2002 0.0679 0.2388 0.025 Uiso 1 1 calc R . .
C17 C 0.07008(7) 0.14128(10) 0.19291(5) 0.0195(2) Uani 1 1 d . . .
H17 H 0.0893 0.2262 0.2011 0.023 Uiso 1 1 calc R . .
C12 C -0.02359(7) 0.11478(9) 0.15838(5) 0.0176(2) Uani 1 1 d . . .
C13 C -0.04606(7) -0.01673(10) 0.14795(5) 0.0186(2) Uani 1 1 d . . .
C14 C 0.02100(8) -0.11516(10) 0.17207(5) 0.0200(2) Uani 1 1 d . . .
C6 C -0.08125(7) 0.33240(9) 0.14106(5) 0.0180(2) Uani 1 1 d . . .
H6 H -0.0640 0.3560 0.1876 0.022 Uiso 1 1 calc R . .
C7 C -0.17866(7) 0.39407(10) 0.11073(5) 0.0185(2) Uani 1 1 d . . .
C8 C -0.19131(8) 0.52254(10) 0.11756(5) 0.0220(2) Uani 1 1 d . . .
H8 H -0.1415 0.5720 0.1431 0.026 Uiso 1 1 calc R . .
C9 C -0.27824(8) 0.57664(11) 0.08623(6) 0.0252(2) Uani 1 1 d . . .
H9 H -0.2890 0.6642 0.0896 0.030 Uiso 1 1 calc R . .
C10 C -0.34953(8) 0.50062(11) 0.04970(6) 0.0251(2) Uani 1 1 d . . .
H10 H -0.4095 0.5354 0.0273 0.030 Uiso 1 1 calc R . .
C11 C -0.33148(8) 0.37332(11) 0.04657(6) 0.0250(2) Uani 1 1 d . . .
H11 H -0.3806 0.3214 0.0221 0.030 Uiso 1 1 calc R . .
C5 C -0.00083(7) 0.37965(9) 0.10765(5) 0.0184(2) Uani 1 1 d . . .
C4 C 0.05653(8) 0.48097(10) 0.13296(5) 0.0221(2) Uani 1 1 d . . .
H4 H 0.0482 0.5198 0.1718 0.027 Uiso 1 1 calc R . .
C3 C 0.12661(8) 0.52453(11) 0.10014(6) 0.0268(2) Uani 1 1 d . . .
H3 H 0.1670 0.5940 0.1161 0.032 Uiso 1 1 calc R . .
C2 C 0.13641(8) 0.46485(12) 0.04396(6) 0.0276(2) Uani 1 1 d . . .
H2 H 0.1836 0.4924 0.0205 0.033 Uiso 1 1 calc R . .
C1 C 0.07588(8) 0.36404(12) 0.02258(6) 0.0267(2) Uani 1 1 d . . .
H1 H 0.0830 0.3234 -0.0161 0.032 Uiso 1 1 calc R . .

loop_
_atom_site_aniso_label
_atom_site_aniso_U_11
_atom_site_aniso_U_22
_atom_site_aniso_U_33
_atom_site_aniso_U_23
_atom_site_aniso_U_13
_atom_site_aniso_U_12
N6 0.0243(5) 0.0265(5) 0.0266(5) 0.0007(4) -0.0006(4) 0.0062(4)
N4 0.0243(5) 0.0203(5) 0.0375(6) 0.0015(4) -0.0016(4) 0.0007(4)
N5 0.0215(4) 0.0174(4) 0.0330(5) 0.0005(4) -0.0001(4) -0.0022(3)
N3 0.0154(4) 0.0162(4) 0.0272(5) 0.0011(3) 0.0004(3) -0.0019(3)
N2 0.0174(4) 0.0218(4) 0.0261(5) -0.0005(3) 0.0029(3) -0.0014(3)
N1 0.0206(4) 0.0238(4) 0.0241(4) -0.0005(4) 0.0032(3) 0.0002(3)
O1 0.0374(5) 0.0226(4) 0.0497(6) 0.0018(4) -0.0035(4) 0.0075(4)
O2 0.0241(4) 0.0369(5) 0.0476(6) 0.0001(4) -0.0101(4) 0.0078(4)
O3 0.0252(4) 0.0181(4) 0.0464(5) -0.0001(3) -0.0044(4) -0.0028(3)
C15 0.0183(5) 0.0227(5) 0.0203(5) 0.0013(4) 0.0014(4) 0.0033(4)
C16 0.0169(4) 0.0246(5) 0.0191(5) -0.0013(4) 0.0014(4) 0.0004(4)
C17 0.0176(5) 0.0190(4) 0.0213(5) -0.0018(4) 0.0023(4) -0.0013(4)
C12 0.0168(4) 0.0177(4) 0.0184(4) 0.0004(3) 0.0040(4) -0.0009(3)
C13 0.0172(4) 0.0183(5) 0.0199(5) 0.0008(4) 0.0030(4) -0.0008(4)
C14 0.0200(5) 0.0184(5) 0.0212(5) 0.0010(4) 0.0033(4) 0.0013(4)
C6 0.0160(4) 0.0152(4) 0.0222(5) 0.0003(3) 0.0024(4) -0.0012(3)
C7 0.0150(4) 0.0192(5) 0.0218(5) 0.0017(4) 0.0047(4) 0.0001(4)
C8 0.0183(5) 0.0187(5) 0.0291(5) -0.0006(4) 0.0047(4) -0.0006(4)
C9 0.0219(5) 0.0218(5) 0.0331(6) 0.0033(4) 0.0086(4) 0.0040(4)
C10 0.0178(5) 0.0305(6) 0.0272(5) 0.0053(4) 0.0048(4) 0.0042(4)
C11 0.0172(5) 0.0289(6) 0.0274(5) -0.0005(4) 0.0015(4) -0.0018(4)
C5 0.0138(4) 0.0168(4) 0.0235(5) 0.0023(4) 0.0012(4) 0.0011(3)
C4 0.0185(5) 0.0201(5) 0.0270(5) -0.0009(4) 0.0030(4) -0.0019(4)
C3 0.0183(5) 0.0262(5) 0.0347(6) 0.0036(5) 0.0028(4) -0.0052(4)
C2 0.0168(5) 0.0358(6) 0.0307(6) 0.0090(5) 0.0059(4) 0.0012(4)
C1 0.0231(5) 0.0327(6) 0.0245(5) 0.0010(4) 0.0053(4) 0.0042(4)

loop_
_atom_type_symbol
_atom_type_description
_atom_type_scat_dispersion_real
_atom_type_scat_dispersion_imag
_atom_type_scat_source
C C 0.0033 0.0016 'International Tables Vol C Tables 4.2.6.8 and 6.1.1.4'
H H 0.0000 0.0000 'International Tables Vol C Tables 4.2.6.8 and 6.1.1.4'
N N 0.0061 0.0033 'International Tables Vol C Tables 4.2.6.8 and 6.1.1.4'
O O 0.0106 0.0060 'International Tables Vol C Tables 4.2.6.8 and 6.1.1.4'

loop_
_geom_angle_atom_site_label_1
_geom_angle_atom_site_label_2
_geom_angle_atom_site_label_3
_geom_angle
_geom_angle_site_symmetry_1
_geom_angle_site_symmetry_3
_geom_angle_publ_flag
O2 N6 O1 123.60(10) . . ?
O2 N6 C15 118.84(10) . . ?
O1 N6 C15 117.56(10) . . ?
C14 N4 O3 104.21(9) . . ?
C13 N5 O3 104.55(9) . . ?
C12 N3 C6 124.27(9) . . ?
C12 N3 H3N 121.0(9) . . ?
C6 N3 H3N 114.1(9) . . ?
C7 N2 C11 117.88(10) . . ?
C5 N1 C1 116.90(10) . . ?
N5 O3 N4 112.56(8) . . ?
C16 C15 C14 118.11(9) . . ?
C16 C15 N6 120.50(10) . . ?
C14 C15 N6 121.38(10) . . ?
C15 C16 C17 123.74(10) . . ?
C15 C16 H16 118.1 . . ?
C17 C16 H16 118.1 . . ?
C12 C17 C16 121.34(10) . . ?
C12 C17 H17 119.3 . . ?
C16 C17 H17 119.3 . . ?
N3 C12 C17 126.52(10) . . ?
N3 C12 C13 118.02(9) . . ?
C17 C12 C13 115.43(9) . . ?
N5 C13 C14 109.98(9) . . ?
N5 C13 C12 126.52(10) . . ?
C14 C13 C12 123.48(9) . . ?
N4 C14 C15 133.42(10) . . ?
N4 C14 C13 108.70(9) . . ?
C15 C14 C13 117.88(9) . . ?
N3 C6 C7 108.11(8) . . ?
N3 C6 C5 112.57(8) . . ?
C7 C6 C5 109.73(8) . . ?
N3 C6 H6 108.8 . . ?
C7 C6 H6 108.8 . . ?
C5 C6 H6 108.8 . . ?
N2 C7 C8 123.28(10) . . ?
N2 C7 C6 116.70(9) . . ?
C8 C7 C6 119.99(9) . . ?
C9 C8 C7 118.49(10) . . ?
C9 C8 H8 120.8 . . ?
C7 C8 H8 120.8 . . ?
C8 C9 C10 118.85(10) . . ?
C8 C9 H9 120.6 . . ?
C10 C9 H9 120.6 . . ?
C11 C10 C9 118.77(10) . . ?
C11 C10 H10 120.6 . . ?
C9 C10 H10 120.6 . . ?
N2 C11 C10 122.71(10) . . ?
N2 C11 H11 118.6 . . ?
C10 C11 H11 118.6 . . ?
N1 C5 C4 123.67(10) . . ?
N1 C5 C6 116.43(9) . . ?
C4 C5 C6 119.87(9) . . ?
C5 C4 C3 118.46(10) . . ?
C5 C4 H4 120.8 . . ?
C3 C4 H4 120.8 . . ?
C2 C3 C4 118.75(11) . . ?
C2 C3 H3 120.6 . . ?
C4 C3 H3 120.6 . . ?
C3 C2 C1 118.57(10) . . ?
C3 C2 H2 120.7 . . ?
C1 C2 H2 120.7 . . ?
N1 C1 C2 123.65(11) . . ?
N1 C1 H1 118.2 . . ?
C2 C1 H1 118.2 . . ?

loop_
_geom_bond_atom_site_label_1
_geom_bond_atom_site_label_2
_geom_bond_distance
_geom_bond_site_symmetry_2
_geom_bond_publ_flag
N6 O2 1.2332(13) . ?
N6 O1 1.2375(14) . ?
N6 C15 1.4285(13) . ?
N4 C14 1.3166(14) . ?
N4 O3 1.3959(13) . ?
N5 C13 1.3087(14) . ?
N5 O3 1.3683(12) . ?
N3 C12 1.3360(13) . ?
N3 C6 1.4447(13) . ?
N3 H3N 0.888(12) . ?
N2 C7 1.3295(14) . ?
N2 C11 1.3508(14) . ?
N1 C5 1.3365(14) . ?
N1 C1 1.3436(15) . ?
C15 C16 1.3761(15) . ?
C15 C14 1.4276(14) . ?
C16 C17 1.4063(14) . ?
C16 H16 0.9500 . ?
C17 C12 1.3917(14) . ?
C17 H17 0.9500 . ?
C12 C13 1.4439(14) . ?
C13 C14 1.4299(14) . ?
C6 C7 1.5297(14) . ?
C6 C5 1.5302(14) . ?
C6 H6 1.0000 . ?
C7 C8 1.3923(14) . ?
C8 C9 1.3854(15) . ?
C8 H8 0.9500 . ?
C9 C10 1.3907(17) . ?
C9 H9 0.9500 . ?
C10 C11 1.3844(16) . ?
C10 H10 0.9500 . ?
C11 H11 0.9500 . ?
C5 C4 1.3862(14) . ?
C4 C3 1.3911(15) . ?
C4 H4 0.9500 . ?
C3 C2 1.3818(18) . ?
C3 H3 0.9500 . ?
C2 C1 1.3852(17) . ?
C2 H2 0.9500 . ?
C1 H1 0.9500 . ?
